data_4303210
loop_
_publ_author_name
'Jai Young Lee'
'So Young Lee'
'Sunhong Park'
'Jongchul Kwon'
'Wonbo Sim'
'Shim Sung Lee'

_publ_contact_author_address
;
Department of Chemistry (BK21) and Research Institute of Natural Science, 
Gyeongsang National University, Jinju 660-701, South Korea
;
_publ_contact_author_email sslee@gnu.ac.kr
_publ_contact_author_fax +82-55-753-7614
_publ_contact_author_name 'Shim Sung Lee'
_publ_contact_author_phone +82-55-751-6021
_publ_section_title
;
Unsymmetrical Calixcrowns Incorporating Hard and Soft Loops as a New
Scaffold for Multinuclear Endo/Exocyclic Complexation and Networking
;
_journal_name_full 'Inorganic Chemistry'
_journal_page_first 8934
_journal_page_last 8939
_journal_paper_doi 10.1021/ic901314b
_journal_volume 48
_journal_year 2009
_chemical_formula_sum 'C44 H52 O9 S'
_chemical_formula_weight 756.92
_chemical_name_systematic
; 
 ? 
;
_space_group_IT_number 14
_symmetry_cell_setting monoclinic
_symmetry_space_group_name_Hall '-P 2yn'
_symmetry_space_group_name_H-M 'P 1 21/n 1'
_atom_sites_solution_hydrogens geom
_atom_sites_solution_primary direct
_atom_sites_solution_secondary difmap
_audit_creation_method SHELXTL
_cell_angle_alpha 90.00
_cell_angle_beta 100.3600(10)
_cell_angle_gamma 90.00
_cell_formula_units_Z 4
_cell_length_a 11.9237(7)
_cell_length_b 11.0439(6)
_cell_length_c 29.8966(17)
_cell_measurement_reflns_used 2621
_cell_measurement_temperature 173(2)
_cell_measurement_theta_max 24.26
_cell_measurement_theta_min 2.31
_cell_volume 3872.7(4)
_computing_cell_refinement 'Bruker SAINT'
_computing_data_collection 'Bruker SMART'
_computing_data_reduction 'Bruker SAINT'
_computing_molecular_graphics 'Bruker SHELXTL'
_computing_publication_material 'Bruker SHELXTL'
_computing_structure_refinement 'Bruker SHELXTL'
_computing_structure_solution 'Bruker SHELXTL'
_diffrn_ambient_temperature 173(2)
_diffrn_measured_fraction_theta_full 0.997
_diffrn_measured_fraction_theta_max 0.997
_diffrn_measurement_device_type 'CCD area detector'
_diffrn_measurement_method 'phi and omega scans'
_diffrn_radiation_monochromator graphite
_diffrn_radiation_source 'fine-focus sealed tube'
_diffrn_radiation_type MoK\a
_diffrn_radiation_wavelength 0.71073
_diffrn_reflns_av_R_equivalents 0.1120
_diffrn_reflns_av_sigmaI/netI 0.1695
_diffrn_reflns_limit_h_max 14
_diffrn_reflns_limit_h_min -12
_diffrn_reflns_limit_k_max 13
_diffrn_reflns_limit_k_min -12
_diffrn_reflns_limit_l_max 36
_diffrn_reflns_limit_l_min -36
_diffrn_reflns_number 21659
_diffrn_reflns_theta_full 26.00
_diffrn_reflns_theta_max 26.00
_diffrn_reflns_theta_min 1.38
_exptl_absorpt_coefficient_mu 0.141
_exptl_absorpt_correction_T_max 0.9861
_exptl_absorpt_correction_T_min 0.9458
_exptl_absorpt_correction_type none
_exptl_crystal_colour colorless
_exptl_crystal_density_diffrn 1.298
_exptl_crystal_density_method 'not measured'
_exptl_crystal_description plate
_exptl_crystal_F_000 1616
_exptl_crystal_size_max 0.40
_exptl_crystal_size_mid 0.25
_exptl_crystal_size_min 0.10
_refine_diff_density_max 0.756
_refine_diff_density_min -0.456
_refine_diff_density_rms 0.085
_refine_ls_extinction_method none
_refine_ls_goodness_of_fit_ref 1.010
_refine_ls_hydrogen_treatment constr
_refine_ls_matrix_type full
_refine_ls_number_parameters 487
_refine_ls_number_reflns 7586
_refine_ls_number_restraints 0
_refine_ls_restrained_S_all 1.010
_refine_ls_R_factor_all 0.1902
_refine_ls_R_factor_gt 0.0811
_refine_ls_shift/su_max 0.000
_refine_ls_shift/su_mean 0.000
_refine_ls_structure_factor_coef Fsqd
_refine_ls_weighting_details 'calc w=1/[\s^2^(Fo^2^)+(0.1209P)^2^+0.0000P] where P=(Fo^2^+2Fc^2^)/3'
_refine_ls_weighting_scheme calc
_refine_ls_wR_factor_gt 0.1861
_refine_ls_wR_factor_ref 0.2511
_reflns_number_gt 3455
_reflns_number_total 7586
_reflns_threshold_expression >2sigma(I)
_cod_data_source_file ic901314b_si_001_1.cif
_cod_data_source_block L1
_cod_depositor_comments
;
The following automatic conversions were performed:
'_symmetry_cell_setting' value 'Monoclinic' changed to 'monoclinic'
according to '/home/saulius/struct/CIF-dictionaries/cif_core.dic'
dictionary named 'cif_core.dic' version 2.4.1 from 2010-06-29.

Automatic conversion script
Id: cif_fix_enum 1527 2010-12-29 10:47:43Z saulius 
;
_cod_database_code 4303210

loop_
_symmetry_equiv_pos_as_xyz
'x, y, z'
'-x+1/2, y+1/2, -z+1/2'
'-x, -y, -z'
'x-1/2, -y-1/2, z-1/2'

loop_
_atom_site_label
_atom_site_type_symbol
_atom_site_fract_x
_atom_site_fract_y
_atom_site_fract_z
_atom_site_U_iso_or_equiv
_atom_site_adp_type
_atom_site_occupancy
_atom_site_symmetry_multiplicity
_atom_site_calc_flag
_atom_site_refinement_flags
_atom_site_disorder_assembly
_atom_site_disorder_group
S1 S -0.02997(14) 0.36177(14) 0.04865(5) 0.0375(4) Uani 1 1 d . . .
O1 O 0.4015(3) 0.6116(3) 0.06532(11) 0.0248(9) Uani 1 1 d . . .
O2 O 0.2325(3) 0.4208(3) 0.04438(13) 0.0318(10) Uani 1 1 d . . .
O3 O 0.0304(3) 0.6500(3) 0.13300(13) 0.0310(10) Uani 1 1 d . . .
O4 O 0.3021(3) 0.7909(3) 0.16882(11) 0.0201(8) Uani 1 1 d . . .
O5 O 0.4452(3) 0.9640(3) 0.10671(11) 0.0192(8) Uani 1 1 d . . .
O6 O 0.6629(3) 1.1814(3) 0.10384(12) 0.0315(10) Uani 1 1 d . . .
O7 O 0.8487(3) 1.0382(3) 0.16867(12) 0.0306(10) Uani 1 1 d . . .
O8 O 0.8220(4) 0.7896(4) 0.20215(13) 0.0415(11) Uani 1 1 d . . .
O9 O 0.5877(4) 0.6870(3) 0.19495(13) 0.0334(10) Uani 1 1 d . . .
C1 C 0.3516(5) 0.5699(5) 0.02046(17) 0.0296(14) Uani 1 1 d . . .
H1A H 0.4059 0.5842 -0.0005 0.036 Uiso 1 1 calc R . .
H1B H 0.2816 0.6169 0.0092 0.036 Uiso 1 1 calc R . .
C2 C 0.3229(5) 0.4383(5) 0.02035(19) 0.0340(15) Uani 1 1 d . . .
H2A H 0.3001 0.4094 -0.0113 0.041 Uiso 1 1 calc R . .
H2B H 0.3904 0.3915 0.0349 0.041 Uiso 1 1 calc R . .
C3 C 0.1945(5) 0.2990(5) 0.0419(2) 0.0338(15) Uani 1 1 d . . .
H3A H 0.2589 0.2443 0.0535 0.041 Uiso 1 1 calc R . .
H3B H 0.1641 0.2770 0.0100 0.041 Uiso 1 1 calc R . .
C4 C 0.1018(5) 0.2858(5) 0.0705(2) 0.0378(16) Uani 1 1 d . . .
H4A H 0.1314 0.3173 0.1013 0.045 Uiso 1 1 calc R . .
H4B H 0.0857 0.1985 0.0734 0.045 Uiso 1 1 calc R . .
C5 C -0.0007(5) 0.5155(5) 0.06698(18) 0.0302(14) Uani 1 1 d . . .
H5A H 0.0744 0.5399 0.0602 0.036 Uiso 1 1 calc R . .
H5B H -0.0591 0.5694 0.0495 0.036 Uiso 1 1 calc R . .
C6 C -0.0002(5) 0.5318(5) 0.11668(18) 0.0312(14) Uani 1 1 d . . .
H6A H -0.0771 0.5127 0.1229 0.037 Uiso 1 1 calc R . .
H6B H 0.0539 0.4731 0.1338 0.037 Uiso 1 1 calc R . .
C7 C 0.1481(4) 0.6748(5) 0.13341(19) 0.0265(13) Uani 1 1 d . . .
H7A H 0.1581 0.7116 0.1042 0.032 Uiso 1 1 calc R . .
H7B H 0.1929 0.5989 0.1378 0.032 Uiso 1 1 calc R . .
C8 C 0.1882(5) 0.7612(5) 0.17214(18) 0.0259(13) Uani 1 1 d . . .
H8A H 0.1400 0.8348 0.1692 0.031 Uiso 1 1 calc R . .
H8B H 0.1852 0.7222 0.2017 0.031 Uiso 1 1 calc R . .
C9 C 0.3557(4) 0.8733(4) 0.20003(17) 0.0207(12) Uani 1 1 d . . .
C10 C 0.3471(4) 0.9966(4) 0.18910(16) 0.0181(12) Uani 1 1 d . . .
C11 C 0.4120(5) 1.0781(5) 0.21864(18) 0.0270(13) Uani 1 1 d . . .
H11A H 0.4083 1.1621 0.2117 0.032 Uiso 1 1 calc R . .
C12 C 0.4818(5) 1.0381(5) 0.25795(18) 0.0287(14) Uani 1 1 d . . .
H12A H 0.5260 1.0944 0.2777 0.034 Uiso 1 1 calc R . .
C13 C 0.4872(5) 0.9162(5) 0.26835(17) 0.0280(13) Uani 1 1 d . . .
H13A H 0.5351 0.8895 0.2955 0.034 Uiso 1 1 calc R . .
C14 C 0.4239(5) 0.8317(5) 0.23995(16) 0.0213(12) Uani 1 1 d . . .
C15 C 0.4271(5) 0.6997(5) 0.25482(17) 0.0299(14) Uani 1 1 d . . .
H15A H 0.4974 0.6879 0.2777 0.036 Uiso 1 1 calc R . .
H15B H 0.3619 0.6864 0.2706 0.036 Uiso 1 1 calc R . .
C16 C 0.4236(5) 0.6013(5) 0.21955(17) 0.0227(13) Uani 1 1 d . . .
C17 C 0.3423(5) 0.5096(4) 0.21638(17) 0.0238(13) Uani 1 1 d . . .
H17A H 0.2883 0.5099 0.2362 0.029 Uiso 1 1 calc R . .
C18 C 0.3395(5) 0.4183(5) 0.18455(19) 0.0313(14) Uani 1 1 d . . .
H18A H 0.2848 0.3552 0.1830 0.038 Uiso 1 1 calc R . .
C19 C 0.4156(5) 0.4187(5) 0.15527(18) 0.0294(14) Uani 1 1 d . . .
H19A H 0.4113 0.3568 0.1330 0.035 Uiso 1 1 calc R . .
C20 C 0.4989(5) 0.5073(5) 0.15740(17) 0.0271(14) Uani 1 1 d . . .
C21 C 0.5029(5) 0.5981(4) 0.19018(17) 0.0246(13) Uani 1 1 d . . .
C22 C 0.5833(5) 0.5040(5) 0.12451(19) 0.0345(15) Uani 1 1 d . . .
H22A H 0.6590 0.4812 0.1419 0.041 Uiso 1 1 calc R . .
H22B H 0.5594 0.4390 0.1020 0.041 Uiso 1 1 calc R . .
C23 C 0.5969(5) 0.6195(5) 0.09887(17) 0.0270(14) Uani 1 1 d . . .
C24 C 0.7034(5) 0.6771(5) 0.10336(19) 0.0321(15) Uani 1 1 d . . .
H24A H 0.7670 0.6452 0.1237 0.038 Uiso 1 1 calc R . .
C25 C 0.7162(5) 0.7790(5) 0.07862(18) 0.0295(14) Uani 1 1 d . . .
H25A H 0.7892 0.8155 0.0808 0.035 Uiso 1 1 calc R . .
C26 C 0.6236(5) 0.8282(5) 0.05068(17) 0.0271(14) Uani 1 1 d . . .
H26A H 0.6337 0.8986 0.0335 0.033 Uiso 1 1 calc R . .
C27 C 0.5153(5) 0.7779(5) 0.04675(16) 0.0221(12) Uani 1 1 d . . .
C28 C 0.5058(4) 0.6703(4) 0.06930(16) 0.0197(12) Uani 1 1 d . . .
C29 C 0.4147(5) 0.8446(5) 0.01851(16) 0.0249(13) Uani 1 1 d . . .
H29A H 0.4446 0.9183 0.0059 0.030 Uiso 1 1 calc R . .
H29B H 0.3826 0.7922 -0.0075 0.030 Uiso 1 1 calc R . .
C30 C 0.3183(4) 0.8822(4) 0.04188(16) 0.0190(12) Uani 1 1 d . . .
C31 C 0.2049(5) 0.8642(5) 0.01988(18) 0.0286(14) Uani 1 1 d . . .
H31A H 0.1906 0.8259 -0.0090 0.034 Uiso 1 1 calc R . .
C32 C 0.1155(5) 0.9004(5) 0.03910(19) 0.0315(14) Uani 1 1 d . . .
H32A H 0.0397 0.8856 0.0240 0.038 Uiso 1 1 calc R . .
C33 C 0.1350(5) 0.9589(5) 0.08077(18) 0.0265(13) Uani 1 1 d . . .
H33A H 0.0722 0.9853 0.0938 0.032 Uiso 1 1 calc R . .
C34 C 0.2458(5) 0.9792(4) 0.10372(17) 0.0209(12) Uani 1 1 d . . .
C35 C 0.3345(4) 0.9425(4) 0.08313(16) 0.0176(12) Uani 1 1 d . . .
C36 C 0.2647(5) 1.0466(5) 0.14844(16) 0.0236(13) Uani 1 1 d . . .
H36A H 0.1895 1.0553 0.1577 0.028 Uiso 1 1 calc R . .
H36B H 0.2909 1.1292 0.1425 0.028 Uiso 1 1 calc R . .
C37 C 0.4917(4) 1.0756(5) 0.09572(17) 0.0234(13) Uani 1 1 d . . .
H37A H 0.4415 1.1432 0.1015 0.028 Uiso 1 1 calc R . .
H37B H 0.4980 1.0769 0.0632 0.028 Uiso 1 1 calc R . .
C38 C 0.6061(4) 1.0897(5) 0.12442(17) 0.0229(12) Uani 1 1 d . . .
H38A H 0.5991 1.1134 0.1557 0.027 Uiso 1 1 calc R . .
H38B H 0.6490 1.0126 0.1258 0.027 Uiso 1 1 calc R . .
C39 C 0.7714(5) 1.2138(5) 0.1281(2) 0.0340(15) Uani 1 1 d . . .
H39A H 0.7631 1.2388 0.1591 0.041 Uiso 1 1 calc R . .
H39B H 0.7988 1.2850 0.1130 0.041 Uiso 1 1 calc R . .
C40 C 0.8600(5) 1.1176(5) 0.13196(18) 0.0320(14) Uani 1 1 d . . .
H40A H 0.8511 1.0711 0.1032 0.038 Uiso 1 1 calc R . .
H40B H 0.9367 1.1548 0.1375 0.038 Uiso 1 1 calc R . .
C41 C 0.9309(5) 0.9450(5) 0.17524(19) 0.0298(14) Uani 1 1 d . . .
H41A H 1.0083 0.9806 0.1806 0.036 Uiso 1 1 calc R . .
H41B H 0.9225 0.8938 0.1477 0.036 Uiso 1 1 calc R . .
C42 C 0.9158(5) 0.8701(5) 0.21479(19) 0.0305(14) Uani 1 1 d . . .
H42A H 0.9862 0.8231 0.2256 0.037 Uiso 1 1 calc R . .
H42B H 0.9017 0.9231 0.2399 0.037 Uiso 1 1 calc R . .
C43 C 0.7692(7) 0.7609(7) 0.2375(2) 0.060(2) Uani 1 1 d . . .
H43A H 0.7251 0.8316 0.2451 0.072 Uiso 1 1 calc R . .
H43B H 0.8272 0.7409 0.2646 0.072 Uiso 1 1 calc R . .
C44 C 0.6902(5) 0.6545(6) 0.2257(2) 0.0483(18) Uani 1 1 d . . .
H44A H 0.7304 0.5904 0.2116 0.058 Uiso 1 1 calc R . .
H44B H 0.6700 0.6210 0.2539 0.058 Uiso 1 1 calc R . .

loop_
_atom_site_aniso_label
_atom_site_aniso_U_11
_atom_site_aniso_U_22
_atom_site_aniso_U_33
_atom_site_aniso_U_23
_atom_site_aniso_U_13
_atom_site_aniso_U_12
S1 0.0309(9) 0.0401(9) 0.0409(9) -0.0092(8) 0.0051(7) -0.0138(8)
O1 0.028(2) 0.031(2) 0.0178(18) -0.0043(16) 0.0101(16) -0.0096(18)
O2 0.029(2) 0.027(2) 0.044(2) -0.0074(19) 0.018(2) -0.0069(18)
O3 0.023(2) 0.023(2) 0.048(2) -0.0081(19) 0.0074(19) 0.0015(18)
O4 0.024(2) 0.0161(18) 0.0198(18) -0.0022(15) 0.0021(16) -0.0024(16)
O5 0.019(2) 0.0192(19) 0.0193(18) 0.0016(15) 0.0042(16) 0.0024(16)
O6 0.023(2) 0.034(2) 0.035(2) 0.0116(18) -0.0017(18) -0.0100(18)
O7 0.019(2) 0.036(2) 0.037(2) 0.0021(19) 0.0078(18) 0.0015(18)
O8 0.045(3) 0.044(3) 0.040(2) -0.014(2) 0.018(2) -0.026(2)
O9 0.053(3) 0.017(2) 0.038(2) -0.0032(17) 0.029(2) -0.0088(19)
C1 0.033(4) 0.035(3) 0.022(3) -0.005(3) 0.009(3) -0.011(3)
C2 0.030(4) 0.040(4) 0.035(3) -0.012(3) 0.014(3) -0.013(3)
C3 0.037(4) 0.018(3) 0.047(4) -0.002(3) 0.010(3) -0.001(3)
C4 0.047(4) 0.027(3) 0.043(4) 0.005(3) 0.017(3) 0.002(3)
C5 0.028(3) 0.030(3) 0.031(3) 0.001(3) 0.001(3) -0.003(3)
C6 0.029(3) 0.031(3) 0.035(3) -0.001(3) 0.008(3) -0.003(3)
C7 0.020(3) 0.021(3) 0.038(3) -0.005(3) 0.003(3) -0.002(2)
C8 0.024(3) 0.020(3) 0.035(3) -0.002(2) 0.009(3) 0.000(2)
C9 0.024(3) 0.019(3) 0.023(3) -0.003(2) 0.014(2) -0.002(2)
C10 0.019(3) 0.015(3) 0.024(3) -0.001(2) 0.015(2) 0.002(2)
C11 0.037(4) 0.016(3) 0.030(3) -0.005(2) 0.011(3) -0.003(3)
C12 0.036(4) 0.021(3) 0.029(3) -0.006(2) 0.004(3) -0.002(3)
C13 0.034(4) 0.032(3) 0.018(3) -0.004(2) 0.004(3) 0.004(3)
C14 0.031(3) 0.020(3) 0.015(3) 0.000(2) 0.010(2) 0.003(2)
C15 0.047(4) 0.021(3) 0.025(3) -0.002(2) 0.016(3) 0.003(3)
C16 0.030(3) 0.017(3) 0.021(3) 0.003(2) 0.004(3) 0.005(2)
C17 0.029(3) 0.018(3) 0.025(3) 0.010(2) 0.005(3) 0.007(2)
C18 0.032(4) 0.018(3) 0.040(3) 0.007(3) -0.006(3) 0.001(3)
C19 0.042(4) 0.018(3) 0.026(3) -0.005(2) 0.000(3) 0.003(3)
C20 0.047(4) 0.015(3) 0.018(3) 0.001(2) 0.004(3) 0.012(3)
C21 0.036(4) 0.013(3) 0.027(3) 0.002(2) 0.011(3) -0.001(2)
C22 0.048(4) 0.029(3) 0.028(3) 0.003(3) 0.012(3) 0.017(3)
C23 0.039(4) 0.024(3) 0.020(3) -0.009(2) 0.011(3) 0.007(3)
C24 0.027(3) 0.039(4) 0.030(3) -0.012(3) 0.004(3) 0.009(3)
C25 0.025(3) 0.037(4) 0.029(3) -0.014(3) 0.012(3) -0.006(3)
C26 0.042(4) 0.023(3) 0.020(3) -0.010(2) 0.015(3) -0.002(3)
C27 0.026(3) 0.024(3) 0.019(3) -0.010(2) 0.008(2) 0.000(2)
C28 0.024(3) 0.018(3) 0.019(3) -0.005(2) 0.011(2) -0.005(2)
C29 0.038(4) 0.023(3) 0.014(3) 0.004(2) 0.005(2) -0.008(3)
C30 0.025(3) 0.016(3) 0.015(2) 0.005(2) 0.000(2) 0.000(2)
C31 0.031(4) 0.026(3) 0.025(3) -0.002(3) -0.002(3) -0.007(3)
C32 0.020(3) 0.031(3) 0.039(3) 0.005(3) -0.008(3) -0.006(3)
C33 0.018(3) 0.025(3) 0.036(3) 0.007(3) 0.003(3) 0.005(2)
C34 0.027(3) 0.013(3) 0.024(3) 0.008(2) 0.007(3) 0.000(2)
C35 0.018(3) 0.015(3) 0.019(3) 0.003(2) -0.002(2) -0.003(2)
C36 0.028(3) 0.019(3) 0.026(3) -0.004(2) 0.009(3) 0.000(2)
C37 0.021(3) 0.019(3) 0.030(3) 0.000(2) 0.005(3) -0.003(2)
C38 0.023(3) 0.026(3) 0.019(3) 0.000(2) 0.000(2) -0.004(2)
C39 0.025(3) 0.035(4) 0.042(4) 0.006(3) 0.006(3) -0.007(3)
C40 0.031(4) 0.039(4) 0.029(3) 0.002(3) 0.012(3) -0.009(3)
C41 0.020(3) 0.028(3) 0.040(3) -0.006(3) 0.001(3) 0.000(3)
C42 0.022(3) 0.024(3) 0.044(4) -0.002(3) 0.001(3) -0.009(3)
C43 0.069(6) 0.065(5) 0.052(4) -0.013(4) 0.027(4) -0.025(4)
C44 0.034(4) 0.060(5) 0.052(4) -0.003(4) 0.011(3) -0.023(4)

loop_
_atom_type_symbol
_atom_type_description
_atom_type_scat_dispersion_real
_atom_type_scat_dispersion_imag
_atom_type_scat_source
C C 0.0033 0.0016 'International Tables Vol C Tables 4.2.6.8 and 6.1.1.4'
H H 0.0000 0.0000 'International Tables Vol C Tables 4.2.6.8 and 6.1.1.4'
O O 0.0106 0.0060 'International Tables Vol C Tables 4.2.6.8 and 6.1.1.4'
S S 0.1246 0.1234 'International Tables Vol C Tables 4.2.6.8 and 6.1.1.4'

loop_
_geom_angle_atom_site_label_1
_geom_angle_atom_site_label_2
_geom_angle_atom_site_label_3
_geom_angle
_geom_angle_site_symmetry_1
_geom_angle_site_symmetry_3
_geom_angle_publ_flag
C4 S1 C5 102.8(3) . . ?
C28 O1 C1 116.2(4) . . ?
C2 O2 C3 111.7(4) . . ?
C6 O3 C7 111.8(4) . . ?
C9 O4 C8 116.1(4) . . ?
C35 O5 C37 113.8(4) . . ?
C39 O6 C38 115.0(4) . . ?
C41 O7 C40 113.3(4) . . ?
C43 O8 C42 112.9(5) . . ?
C21 O9 C44 114.0(4) . . ?
O1 C1 C2 111.7(4) . . ?
O2 C2 C1 109.2(5) . . ?
O2 C3 C4 108.7(5) . . ?
C3 C4 S1 115.4(4) . . ?
C6 C5 S1 112.5(4) . . ?
O3 C6 C5 114.0(5) . . ?
O3 C7 C8 107.6(4) . . ?
O4 C8 C7 105.5(4) . . ?
O4 C9 C14 119.4(4) . . ?
O4 C9 C10 118.6(4) . . ?
C14 C9 C10 121.8(5) . . ?
C11 C10 C9 118.1(5) . . ?
C11 C10 C36 118.5(4) . . ?
C9 C10 C36 123.3(5) . . ?
C12 C11 C10 120.8(5) . . ?
C13 C12 C11 119.9(5) . . ?
C12 C13 C14 121.3(5) . . ?
C13 C14 C9 118.1(5) . . ?
C13 C14 C15 118.8(5) . . ?
C9 C14 C15 123.0(5) . . ?
C16 C15 C14 119.3(4) . . ?
C17 C16 C21 118.6(5) . . ?
C17 C16 C15 120.1(5) . . ?
C21 C16 C15 121.3(5) . . ?
C18 C17 C16 120.4(5) . . ?
C19 C18 C17 120.1(5) . . ?
C18 C19 C20 121.6(5) . . ?
C19 C20 C21 118.2(5) . . ?
C19 C20 C22 120.1(5) . . ?
C21 C20 C22 121.7(5) . . ?
C20 C21 O9 120.6(5) . . ?
C20 C21 C16 121.0(5) . . ?
O9 C21 C16 118.4(4) . . ?
C23 C22 C20 116.7(4) . . ?
C28 C23 C24 117.9(5) . . ?
C28 C23 C22 121.4(5) . . ?
C24 C23 C22 120.7(5) . . ?
C25 C24 C23 120.5(5) . . ?
C24 C25 C26 119.9(6) . . ?
C25 C26 C27 121.8(5) . . ?
C28 C27 C26 117.3(5) . . ?
C28 C27 C29 124.1(5) . . ?
C26 C27 C29 118.6(5) . . ?
C27 C28 O1 120.7(5) . . ?
C27 C28 C23 122.4(5) . . ?
O1 C28 C23 116.8(5) . . ?
C30 C29 C27 117.7(4) . . ?
C35 C30 C31 116.9(5) . . ?
C35 C30 C29 123.3(5) . . ?
C31 C30 C29 119.6(5) . . ?
C32 C31 C30 121.4(5) . . ?
C31 C32 C33 120.0(5) . . ?
C32 C33 C34 120.6(5) . . ?
C35 C34 C33 118.0(5) . . ?
C35 C34 C36 122.4(5) . . ?
C33 C34 C36 119.5(5) . . ?
C34 C35 C30 123.0(5) . . ?
C34 C35 O5 117.1(4) . . ?
C30 C35 O5 119.9(5) . . ?
C34 C36 C10 120.0(4) . . ?
O5 C37 C38 108.3(4) . . ?
O6 C38 C37 106.5(4) . . ?
O6 C39 C40 115.6(5) . . ?
O7 C40 C39 109.5(5) . . ?
O7 C41 C42 109.7(5) . . ?
O8 C42 C41 109.8(5) . . ?
O8 C43 C44 110.8(5) . . ?
O9 C44 C43 112.3(6) . . ?

loop_
_geom_bond_atom_site_label_1
_geom_bond_atom_site_label_2
_geom_bond_distance
_geom_bond_site_symmetry_2
_geom_bond_publ_flag
S1 C4 1.797(6) . ?
S1 C5 1.799(6) . ?
O1 C28 1.389(6) . ?
O1 C1 1.441(6) . ?
O2 C2 1.412(6) . ?
O2 C3 1.417(6) . ?
O3 C6 1.418(6) . ?
O3 C7 1.428(6) . ?
O4 C9 1.375(6) . ?
O4 C8 1.418(6) . ?
O5 C35 1.400(6) . ?
O5 C37 1.414(6) . ?
O6 C39 1.410(6) . ?
O6 C38 1.419(6) . ?
O7 C41 1.411(6) . ?
O7 C40 1.430(6) . ?
O8 C43 1.362(7) . ?
O8 C42 1.426(6) . ?
O9 C21 1.397(6) . ?
O9 C44 1.437(7) . ?
C1 C2 1.492(8) . ?
C3 C4 1.520(8) . ?
C5 C6 1.496(8) . ?
C7 C8 1.510(7) . ?
C9 C14 1.395(7) . ?
C9 C10 1.400(7) . ?
C10 C11 1.394(7) . ?
C10 C36 1.523(7) . ?
C11 C12 1.385(7) . ?
C12 C13 1.381(7) . ?
C13 C14 1.389(7) . ?
C14 C15 1.523(7) . ?
C15 C16 1.509(7) . ?
C16 C17 1.394(7) . ?
C16 C21 1.402(7) . ?
C17 C18 1.383(7) . ?
C18 C19 1.370(8) . ?
C19 C20 1.387(8) . ?
C20 C21 1.397(7) . ?
C20 C22 1.529(8) . ?
C22 C23 1.511(7) . ?
C23 C28 1.389(7) . ?
C23 C24 1.405(8) . ?
C24 C25 1.370(8) . ?
C25 C26 1.371(8) . ?
C26 C27 1.392(7) . ?
C27 C28 1.381(7) . ?
C27 C29 1.526(7) . ?
C29 C30 1.507(7) . ?
C30 C35 1.384(7) . ?
C30 C31 1.407(7) . ?
C31 C32 1.359(8) . ?
C32 C33 1.385(7) . ?
C33 C34 1.393(7) . ?
C34 C35 1.378(7) . ?
C34 C36 1.511(7) . ?
C37 C38 1.484(7) . ?
C39 C40 1.488(8) . ?
C41 C42 1.480(7) . ?
C43 C44 1.508(9) . ?

loop_
_cod_related_entry_id
_cod_related_entry_database
_cod_related_entry_code
1 ChemSpider 30660737
